data_7228141
loop_
_publ_author_name
'Duan, Hai-Bao'
'Yu, Shan-Shan'
'Liu, Shao-Xian'
'Zhang, Hui'

_publ_section_title
;
 A multi-functional iodoplumbate-based hybrid crystal:
 1-propyl-4-aminopyridinium triiodoplumbate
;
_journal_issue 37
_journal_name_full 'RSC Adv.'
_journal_page_first 23234
_journal_paper_doi 10.1039/C7RA03524A
_journal_volume 7
_journal_year 2017
_chemical_formula_sum 'C8 H13 I3 N2 Pb'
_chemical_formula_weight 725.09
_chemical_name_systematic
; 
 ? 
;
_space_group_IT_number 62
_symmetry_cell_setting orthorhombic
_symmetry_space_group_name_Hall '-P 2ac 2n'
_symmetry_space_group_name_H-M 'P n m a'
_atom_sites_solution_hydrogens geom
_atom_sites_solution_primary direct
_atom_sites_solution_secondary difmap
_audit_creation_method SHELXL-97
_audit_update_record
;
2016-10-17 deposited with the CCDC.
2017-04-20 downloaded from the CCDC.
;
_cell_angle_alpha 90.00
_cell_angle_beta 90.00
_cell_angle_gamma 90.00
_cell_formula_units_Z 4
_cell_length_a 7.8013(11)
_cell_length_b 10.2985(15)
_cell_length_c 19.117(3)
_cell_measurement_reflns_used 9947
_cell_measurement_temperature 120(2)
_cell_measurement_theta_max 27.57
_cell_measurement_theta_min 3.76
_cell_volume 1535.9(4)
_computing_cell_refinement 'Bruker SAINT'
_computing_data_collection 'Bruker APEX2'
_computing_data_reduction 'Bruker SAINT'
_computing_molecular_graphics 'Bruker SHELXTL'
_computing_publication_material 'Bruker SHELXTL'
_computing_structure_refinement 'SHELXL-97 (Sheldrick, 2008)'
_computing_structure_solution 'SHELXS-97 (Sheldrick 2008)'
_diffrn_ambient_temperature 120(2)
_diffrn_measured_fraction_theta_full 0.999
_diffrn_measured_fraction_theta_max 0.997
_diffrn_measurement_device_type 'Bruker APEX-II CCD'
_diffrn_measurement_method '\f and \w scans'
_diffrn_radiation_monochromator graphite
_diffrn_radiation_source 'fine-focus sealed tube'
_diffrn_radiation_type MoK\a
_diffrn_radiation_wavelength 0.71073
_diffrn_reflns_av_R_equivalents 0.0344
_diffrn_reflns_av_sigmaI/netI 0.0184
_diffrn_reflns_limit_h_max 10
_diffrn_reflns_limit_h_min -10
_diffrn_reflns_limit_k_max 13
_diffrn_reflns_limit_k_min -13
_diffrn_reflns_limit_l_max 24
_diffrn_reflns_limit_l_min -24
_diffrn_reflns_number 20546
_diffrn_reflns_theta_full 26.00
_diffrn_reflns_theta_max 27.57
_diffrn_reflns_theta_min 2.82
_diffrn_standards_number 0
_exptl_absorpt_coefficient_mu 16.988
_exptl_absorpt_correction_T_max 0.976
_exptl_absorpt_correction_T_min 0.871
_exptl_absorpt_correction_type multi-scan
_exptl_absorpt_process_details sadabs
_exptl_crystal_density_diffrn 3.136
_exptl_crystal_density_method 'not measured'
_exptl_crystal_F_000 1264
_exptl_crystal_size_max 0.27
_exptl_crystal_size_mid 0.23
_exptl_crystal_size_min 0.21
_refine_diff_density_max 0.995
_refine_diff_density_min -1.660
_refine_diff_density_rms 0.255
_refine_ls_extinction_method none
_refine_ls_goodness_of_fit_ref 1.094
_refine_ls_hydrogen_treatment mixed
_refine_ls_matrix_type full
_refine_ls_number_parameters 83
_refine_ls_number_reflns 1870
_refine_ls_number_restraints 22
_refine_ls_restrained_S_all 1.287
_refine_ls_R_factor_all 0.0283
_refine_ls_R_factor_gt 0.0231
_refine_ls_shift/su_max 0.000
_refine_ls_shift/su_mean 0.000
_refine_ls_structure_factor_coef Fsqd
_refine_ls_weighting_details 'calc w=1/[\s^2^(Fo^2^)+(0.0284P)^2^+6.5159P] where P=(Fo^2^+2Fc^2^)/3'
_refine_ls_weighting_scheme calc
_refine_ls_wR_factor_gt 0.0565
_refine_ls_wR_factor_ref 0.0584
_reflns_number_gt 1649
_reflns_number_total 1870
_reflns_threshold_expression >2sigma(I)
_cod_data_source_file c7ra03524a2.cif
_cod_data_source_block wwww
_cod_depositor_comments
;
The following automatic conversions were performed:

'_symmetry_cell_setting' value 'Orthorhombic' changed to
'orthorhombic' according to
/home/data/users/saulius/crontab/automatic-downloads/rss-feeds/RSC/lib/dictionaries/cif_core.dic
dictionary named 'cif_core.dic' version 2.4.2 from 2011-04-26.

Automatic conversion script
Id: cif_fix_values 4973 2017-02-22 13:04:09Z antanas 
;
_cod_original_sg_symbol_H-M Pnma
_cod_database_code 7228141

loop_
_symmetry_equiv_pos_as_xyz
'x, y, z'
'-x+1/2, -y, z+1/2'
'-x, y+1/2, -z'
'x+1/2, -y+1/2, -z+1/2'
'-x, -y, -z'
'x-1/2, y, -z-1/2'
'x, -y-1/2, z'
'-x-1/2, y-1/2, z-1/2'

loop_
_atom_site_label
_atom_site_type_symbol
_atom_site_fract_x
_atom_site_fract_y
_atom_site_fract_z
_atom_site_U_iso_or_equiv
_atom_site_adp_type
_atom_site_occupancy
_atom_site_symmetry_multiplicity
_atom_site_calc_flag
_atom_site_refinement_flags
Pb1 Pb 0.82392(3) 0.7500 0.251461(15) 0.01351(10) Uani 1 2 d S
I1 I 0.57778(6) 0.7500 0.38366(3) 0.01896(13) Uani 1 2 d S
I2 I 0.57517(5) 0.53584(4) 0.18539(2) 0.02386(12) Uani 1 1 d .
N1 N 0.2826(11) 0.7500 0.5455(4) 0.042(2) Uani 1 2 d SDU
N2 N 0.6138(11) 0.7500 0.7151(4) 0.0335(19) Uani 1 2 d SD
H2A H 0.6490 0.6760 0.7331 0.040 Uiso 0.50 1 calc PR
H2B H 0.6493 0.8240 0.7330 0.040 Uiso 0.50 1 calc PR
C1 C -0.1077(15) 0.7500 0.5483(6) 0.053(3) Uani 1 2 d SDU
H1A H -0.2168 0.7100 0.5569 0.080 Uiso 0.50 1 d PR
H1B H -0.0474 0.7602 0.5917 0.080 Uiso 0.50 1 d PR
H1C H -0.1248 0.8336 0.5272 0.080 Uiso 0.50 1 d PR
C2 C -0.0104(15) 0.6719(15) 0.5028(7) 0.033(3) Uani 0.50 1 d PDU
H2C H 0.0016 0.5880 0.5240 0.040 Uiso 0.50 1 d PR
H2D H -0.0748 0.6604 0.4604 0.040 Uiso 0.50 1 d PR
C3 C 0.1669(13) 0.7190(16) 0.4844(5) 0.034(3) Uani 0.50 1 d PDU
H3A H 0.2221 0.6542 0.4562 0.041 Uiso 0.50 1 d PR
H3B H 0.1548 0.7957 0.4564 0.041 Uiso 0.50 1 d PR
C4 C 0.3376(9) 0.8615(9) 0.5736(4) 0.043(2) Uani 1 1 d .
H4 H 0.2997 0.9408 0.5534 0.052 Uiso 1 1 calc R
C5 C 0.4449(9) 0.8669(7) 0.6294(4) 0.0319(15) Uani 1 1 d .
H5 H 0.4805 0.9477 0.6486 0.038 Uiso 1 1 calc R
C6 C 0.5005(12) 0.7500 0.6575(5) 0.0244(19) Uani 1 2 d SD

loop_
_atom_site_aniso_label
_atom_site_aniso_U_11
_atom_site_aniso_U_22
_atom_site_aniso_U_33
_atom_site_aniso_U_23
_atom_site_aniso_U_13
_atom_site_aniso_U_12
Pb1 0.00991(15) 0.01558(15) 0.01503(15) 0.000 0.00044(10) 0.000
I1 0.0166(3) 0.0239(3) 0.0164(3) 0.000 0.00052(18) 0.000
I2 0.0223(2) 0.0207(2) 0.0286(2) -0.00425(16) 0.00325(15) -0.00008(14)
N1 0.021(4) 0.088(7) 0.017(4) 0.000 -0.001(3) 0.000
N2 0.042(5) 0.028(4) 0.031(4) 0.000 -0.016(4) 0.000
C1 0.039(6) 0.080(8) 0.041(6) 0.000 0.000(5) 0.000
C2 0.024(5) 0.057(7) 0.020(5) 0.003(5) -0.001(4) 0.000(5)
C3 0.025(5) 0.066(9) 0.012(4) 0.006(5) -0.001(4) 0.003(5)
C4 0.036(4) 0.067(6) 0.028(4) 0.010(4) 0.003(3) 0.023(4)
C5 0.041(4) 0.027(3) 0.027(3) 0.002(3) -0.003(3) 0.009(3)
C6 0.024(5) 0.024(4) 0.025(5) 0.000 -0.004(4) 0.000

loop_
_atom_type_symbol
_atom_type_description
_atom_type_scat_dispersion_real
_atom_type_scat_dispersion_imag
_atom_type_scat_source
C C 0.0033 0.0016 'International Tables Vol C Tables 4.2.6.8 and 6.1.1.4'
H H 0.0000 0.0000 'International Tables Vol C Tables 4.2.6.8 and 6.1.1.4'
N N 0.0061 0.0033 'International Tables Vol C Tables 4.2.6.8 and 6.1.1.4'
I I -0.4742 1.8119 'International Tables Vol C Tables 4.2.6.8 and 6.1.1.4'
Pb Pb -3.3944 10.1111 'International Tables Vol C Tables 4.2.6.8 and 6.1.1.4'

loop_
_geom_angle_atom_site_label_1
_geom_angle_atom_site_label_2
_geom_angle_atom_site_label_3
_geom_angle
_geom_angle_site_symmetry_1
_geom_angle_site_symmetry_3
I1 Pb1 I2 94.039(14) . 4_565
I1 Pb1 I2 94.039(14) . 6_656
I2 Pb1 I2 87.545(18) 4_565 6_656
I1 Pb1 I2 86.984(14) . .
I2 Pb1 I2 178.952(12) 4_565 .
I2 Pb1 I2 92.611(16) 6_656 .
I1 Pb1 I2 86.984(14) . 7_575
I2 Pb1 I2 92.611(16) 4_565 7_575
I2 Pb1 I2 178.952(12) 6_656 7_575
I2 Pb1 I2 87.214(19) . 7_575
I1 Pb1 I1 179.750(17) . 6_656
I2 Pb1 I1 85.781(14) 4_565 6_656
I2 Pb1 I1 85.781(14) 6_656 6_656
I2 Pb1 I1 93.197(14) . 6_656
I2 Pb1 I1 93.197(14) 7_575 6_656
Pb1 I1 Pb1 74.705(16) . 6_556
Pb1 I2 Pb1 75.309(13) 6_556 .
C4 N1 C4 118.1(9) . 7_575
C4 N1 C3 108.7(7) . 7_575
C4 N1 C3 133.1(8) 7_575 7_575
C4 N1 C3 133.1(8) . .
C4 N1 C3 108.7(7) 7_575 .
C3 N1 C3 24.4(13) 7_575 .
C6 N2 H2A 120.0 . .
C6 N2 H2B 120.0 . .
H2A N2 H2B 120.0 . .
C2 C1 C2 69.7(13) 7_575 .
C2 C1 H1A 146.0 7_575 .
C2 C1 H1A 109.8 . .
C2 C1 H1B 102.0 7_575 .
C2 C1 H1B 109.5 . .
H1A C1 H1B 109.5 . .
C2 C1 H1C 45.8 7_575 .
C2 C1 H1C 109.1 . .
H1A C1 H1C 109.5 . .
H1B C1 H1C 109.5 . .
C1 C2 C3 117.1(12) . .
C1 C2 C2 55.2(7) . 7_575
C3 C2 C2 71.3(8) . 7_575
C1 C2 C3 100.2(11) . 7_575
C3 C2 C3 19.5(10) . 7_575
C2 C2 C3 51.8(6) 7_575 7_575
C1 C2 H2C 107.7 . .
C3 C2 H2C 107.3 . .
C2 C2 H2C 154.2 7_575 .
C3 C2 H2C 124.3 7_575 .
C1 C2 H2D 108.1 . .
C3 C2 H2D 108.9 . .
C2 C2 H2D 97.1 7_575 .
C3 C2 H2D 108.2 7_575 .
H2C C2 H2D 107.3 . .
C3 C3 C2 108.7(8) 7_575 .
C3 C3 N1 77.8(6) 7_575 .
C2 C3 N1 115.9(9) . .
C3 C3 C2 51.8(6) 7_575 7_575
C2 C3 C2 56.9(11) . 7_575
N1 C3 C2 100.1(9) . 7_575
C3 C3 H3A 134.0 7_575 .
C2 C3 H3A 108.6 . .
N1 C3 H3A 108.3 . .
C2 C3 H3A 151.6 7_575 .
C3 C3 H3B 34.6 7_575 .
C2 C3 H3B 107.7 . .
N1 C3 H3B 108.5 . .
C2 C3 H3B 61.6 7_575 .
H3A C3 H3B 107.5 . .
N1 C4 C5 123.3(8) . .
N1 C4 H4 118.4 . .
C5 C4 H4 118.4 . .
C4 C5 C6 117.4(7) . .
C4 C5 H5 121.3 . .
C6 C5 H5 121.3 . .
C5 C6 C5 120.4(9) 7_575 .
C5 C6 N2 119.8(4) 7_575 .
C5 C6 N2 119.8(4) . .

loop_
_geom_bond_atom_site_label_1
_geom_bond_atom_site_label_2
_geom_bond_distance
_geom_bond_site_symmetry_2
Pb1 I1 3.1739(7) .
Pb1 I2 3.1881(5) 4_565
Pb1 I2 3.1881(5) 6_656
Pb1 I2 3.1977(5) .
Pb1 I2 3.1977(5) 7_575
Pb1 I1 3.2548(7) 6_656
I1 Pb1 3.2549(7) 6_556
I2 Pb1 3.1880(5) 6_556
N1 C4 1.338(10) .
N1 C4 1.338(10) 7_575
N1 C3 1.509(11) 7_575
N1 C3 1.509(11) .
N2 C6 1.413(11) .
N2 H2A 0.8800 .
N2 H2B 0.8800 .
C1 C2 1.407(14) 7_575
C1 C2 1.407(14) .
C1 H1A 0.9600 .
C1 H1B 0.9600 .
C1 H1C 0.9600 .
C2 C3 1.507(14) .
C2 C2 1.61(3) 7_575
C2 C3 1.816(19) 7_575
C2 H2C 0.9600 .
C2 H2D 0.9599 .
C3 C3 0.64(3) 7_575
C3 C2 1.816(19) 7_575
C3 H3A 0.9600 .
C3 H3B 0.9600 .
C4 C5 1.358(10) .
C4 H4 0.9500 .
C5 C6 1.388(8) .
C5 H5 0.9500 .
C6 C5 1.388(8) 7_575

loop_
_geom_torsion_atom_site_label_1
_geom_torsion_atom_site_label_2
_geom_torsion_atom_site_label_3
_geom_torsion_atom_site_label_4
_geom_torsion
_geom_torsion_site_symmetry_1
_geom_torsion_site_symmetry_4
I2 Pb1 I1 Pb1 136.091(9) 4_565 6_556
I2 Pb1 I1 Pb1 -136.091(9) 6_656 6_556
I2 Pb1 I1 Pb1 -43.682(9) . 6_556
I2 Pb1 I1 Pb1 43.683(9) 7_575 6_556
I1 Pb1 I1 Pb1 180.000(8) 6_656 6_556
I1 Pb1 I2 Pb1 44.682(10) . 6_556
I2 Pb1 I2 Pb1 -122.8(6) 4_565 6_556
I2 Pb1 I2 Pb1 138.593(17) 6_656 6_556
I2 Pb1 I2 Pb1 -42.442(13) 7_575 6_556
I1 Pb1 I2 Pb1 -135.491(12) 6_656 6_556
C2 C1 C2 C3 37.3(14) 7_575 .
C2 C1 C2 C3 27.1(10) 7_575 7_575
C1 C2 C3 C3 -31.7(12) . 7_575
C2 C2 C3 C3 0.002(3) 7_575 7_575
C1 C2 C3 N1 53.5(17) . .
C2 C2 C3 N1 85.2(10) 7_575 .
C3 C2 C3 N1 85.2(10) 7_575 .
C1 C2 C3 C2 -31.7(12) . 7_575
C3 C2 C3 C2 -0.002(5) 7_575 7_575
C4 N1 C3 C3 -0.6(9) . 7_575
C4 N1 C3 C3 -179.5(7) 7_575 7_575
C4 N1 C3 C2 -105.7(14) . .
C4 N1 C3 C2 75.4(13) 7_575 .
C3 N1 C3 C2 -105.1(11) 7_575 .
C4 N1 C3 C2 -47.7(13) . 7_575
C4 N1 C3 C2 133.4(9) 7_575 7_575
C3 N1 C3 C2 -47.0(7) 7_575 7_575
C4 N1 C4 C5 -0.6(14) 7_575 .
C3 N1 C4 C5 -179.7(7) 7_575 .
C3 N1 C4 C5 -179.4(9) . .
N1 C4 C5 C6 0.8(12) . .
C4 C5 C6 C5 -1.0(14) . 7_575
C4 C5 C6 N2 179.2(8) . .
